data_2205682
loop_
_publ_author_name
'Li-Rong Wen'
'Shu-wen Wang'
'Ming Li'
'Wei-si Guo'

_publ_section_title
;
 Ethyl 3-cyano-7-methylpyrazolo[1,5-<i>a</i>]pyrimidine-6-carboxylate
;
_journal_issue 5
_journal_name_full 'Acta Crystallographica Section E'
_journal_page_first o1459
_journal_page_last o1460
_journal_paper_doi 10.1107/S1600536805012353
_journal_volume 61
_journal_year 2005
_chemical_formula_iupac 'C11 H10 N4 O2'
_chemical_formula_moiety 'C11 H10 N4 O2'
_chemical_formula_sum 'C11 H10 N4 O2'
_chemical_formula_weight 230.23
_chemical_name_systematic
;
Ethyl 3-cyano-7-methylpyrazolo[1,5-a]pyrimidine-6-carboxylate
;
_space_group_IT_number 14
_symmetry_cell_setting monoclinic
_symmetry_space_group_name_Hall '-P 2ybc'
_symmetry_space_group_name_H-M 'P 1 21/c 1'
_atom_sites_solution_hydrogens geom
_atom_sites_solution_primary direct
_atom_sites_solution_secondary difmap
_cell_angle_alpha 90.00
_cell_angle_beta 95.568(2)
_cell_angle_gamma 90.00
_cell_formula_units_Z 4
_cell_length_a 6.8815(11)
_cell_length_b 16.468(3)
_cell_length_c 9.7901(16)
_cell_measurement_reflns_used 2527
_cell_measurement_temperature 273(2)
_cell_measurement_theta_max 25.72
_cell_measurement_theta_min 2.43
_cell_volume 1104.2(3)
_computing_cell_refinement SMART
_computing_data_collection 'SMART (Bruker, 1998)'
_computing_data_reduction 'SAINT (Bruker, 1999)'
_computing_molecular_graphics 'SHELXTL (Bruker, 1999)'
_computing_publication_material SHELXTL
_computing_structure_refinement 'SHELXL97 (Sheldrick, 1997)'
_computing_structure_solution 'SHELXS97 (Sheldrick, 1997)'
_diffrn_ambient_temperature 273(2)
_diffrn_measured_fraction_theta_full 0.996
_diffrn_measured_fraction_theta_max 0.996
_diffrn_measurement_device_type 'Bruker APEXII CCD area-detector'
_diffrn_measurement_method '\f and \w'
_diffrn_radiation_monochromator graphite
_diffrn_radiation_source 'fine-focus sealed tube'
_diffrn_radiation_type MoK\a
_diffrn_radiation_wavelength 0.71073
_diffrn_reflns_av_R_equivalents 0.0224
_diffrn_reflns_av_sigmaI/netI 0.0201
_diffrn_reflns_limit_h_max 8
_diffrn_reflns_limit_h_min -8
_diffrn_reflns_limit_k_max 19
_diffrn_reflns_limit_k_min -18
_diffrn_reflns_limit_l_max 11
_diffrn_reflns_limit_l_min -11
_diffrn_reflns_number 5921
_diffrn_reflns_theta_full 25.03
_diffrn_reflns_theta_max 25.03
_diffrn_reflns_theta_min 2.43
_diffrn_standards_number 0
_exptl_absorpt_coefficient_mu 0.100
_exptl_absorpt_correction_T_max 0.980
_exptl_absorpt_correction_T_min 0.807
_exptl_absorpt_correction_type multi-scan
_exptl_absorpt_process_details '(SADABS; Sheldrick, 1996)'
_exptl_crystal_colour colorless
_exptl_crystal_density_diffrn 1.385
_exptl_crystal_density_meas 1.385
_exptl_crystal_density_method 'not measured'
_exptl_crystal_description block
_exptl_crystal_F_000 480
_exptl_crystal_size_max 0.38
_exptl_crystal_size_mid 0.24
_exptl_crystal_size_min 0.20
_refine_diff_density_max 0.156
_refine_diff_density_min -0.196
_refine_ls_extinction_coef 0.058(5)
_refine_ls_extinction_expression Fc^*^=kFc[1+0.001xFc^2^\l^3^/sin(2\q)]^-1/4^
_refine_ls_extinction_method SHELXL97
_refine_ls_goodness_of_fit_ref 1.048
_refine_ls_hydrogen_treatment constr
_refine_ls_matrix_type full
_refine_ls_number_parameters 157
_refine_ls_number_reflns 1943
_refine_ls_number_restraints 0
_refine_ls_restrained_S_all 1.048
_refine_ls_R_factor_all 0.0443
_refine_ls_R_factor_gt 0.0359
_refine_ls_shift/su_max 0.000
_refine_ls_shift/su_mean 0.000
_refine_ls_structure_factor_coef Fsqd
_refine_ls_weighting_details 'calc w = 1/[\s^2^(Fo^2^)+(0.0538P)^2^+0.2206P] where P = (Fo^2^+2Fc^2^)/3'
_refine_ls_weighting_scheme calc
_refine_ls_wR_factor_gt 0.0992
_refine_ls_wR_factor_ref 0.1052
_reflns_number_gt 1585
_reflns_number_total 1943
_reflns_threshold_expression I>2\s(I)
_cod_data_source_file cv6476.cif
_cod_data_source_block I
_cod_original_sg_symbol_Hall '-p 2ybc'
_cod_original_sg_symbol_H-M 'P 21/c'
_cod_database_code 2205682
_cod_database_fobs_code 2205682

loop_
_symmetry_equiv_pos_as_xyz
'x, y, z'
'-x, y+1/2, -z+1/2'
'-x, -y, -z'
'x, -y-1/2, z-1/2'

loop_
_atom_site_label
_atom_site_fract_x
_atom_site_fract_y
_atom_site_fract_z
_atom_site_U_iso_or_equiv
_atom_site_adp_type
_atom_site_calc_flag
_atom_site_refinement_flags
_atom_site_occupancy
_atom_site_type_symbol
O1 0.6591(2) 0.74603(8) 0.73224(14) 0.0790(4) Uani d . 1 O
O2 0.88763(18) 0.65067(7) 0.74080(12) 0.0664(4) Uani d . 1 O
N1 0.28989(19) 0.62594(8) 1.13340(13) 0.0532(4) Uani d . 1 N
N2 0.45901(17) 0.61957(7) 1.07144(11) 0.0422(3) Uani d . 1 N
N4 0.76160(18) 0.54731(8) 1.08969(12) 0.0500(3) Uani d . 1 N
N3 0.6223(3) 0.42244(10) 1.41147(16) 0.0762(5) Uani d . 1 N
C1 0.5876(2) 0.56363(8) 1.13487(14) 0.0430(4) Uani d . 1 C
C2 0.3140(3) 0.57326(10) 1.23554(16) 0.0555(4) Uani d . 1 C
H2 0.2209 0.5639 1.2965 0.067 Uiso calc R 1 H
C3 0.4937(2) 0.53292(9) 1.24271(15) 0.0489(4) Uani d . 1 C
C4 0.5663(3) 0.47208(10) 1.33647(16) 0.0561(4) Uani d . 1 C
C5 0.8008(2) 0.58784(9) 0.98020(15) 0.0485(4) Uani d . 1 C
H5 0.9192 0.5774 0.9453 0.058 Uiso calc R 1 H
C6 0.6757(2) 0.64651(8) 0.91095(14) 0.0432(4) Uani d . 1 C
C7 0.4994(2) 0.66354(8) 0.95972(13) 0.0424(4) Uani d . 1 C
C8 0.3482(2) 0.72313(10) 0.90600(17) 0.0600(5) Uani d . 1 C
H8A 0.2208 0.7000 0.9102 0.090 Uiso calc R 1 H
H8B 0.3664 0.7362 0.8125 0.090 Uiso calc R 1 H
H8C 0.3599 0.7716 0.9607 0.090 Uiso calc R 1 H
C9 0.7352(2) 0.68754(9) 0.78611(15) 0.0489(4) Uani d . 1 C
C10 0.9598(3) 0.68202(13) 0.61618(18) 0.0713(5) Uani d . 1 C
H10A 1.1012 0.6787 0.6238 0.086 Uiso calc R 1 H
H10B 0.9229 0.7386 0.6040 0.086 Uiso calc R 1 H
C11 0.8777(3) 0.63456(16) 0.4970(2) 0.0932(7) Uani d . 1 C
H11A 0.9099 0.5783 0.5112 0.140 Uiso calc R 1 H
H11B 0.9313 0.6536 0.4159 0.140 Uiso calc R 1 H
H11C 0.7384 0.6408 0.4862 0.140 Uiso calc R 1 H

loop_
_atom_site_aniso_label
_atom_site_aniso_U_11
_atom_site_aniso_U_22
_atom_site_aniso_U_33
_atom_site_aniso_U_12
_atom_site_aniso_U_13
_atom_site_aniso_U_23
O1 0.0946(10) 0.0703(8) 0.0762(8) 0.0288(7) 0.0285(7) 0.0300(7)
O2 0.0626(7) 0.0758(8) 0.0639(7) 0.0153(6) 0.0223(6) 0.0205(6)
N1 0.0508(8) 0.0549(8) 0.0555(8) 0.0038(6) 0.0140(6) -0.0034(6)
N2 0.0439(7) 0.0410(6) 0.0416(6) 0.0000(5) 0.0030(5) -0.0046(5)
N4 0.0470(7) 0.0525(7) 0.0501(7) 0.0040(6) 0.0026(6) 0.0056(6)
N3 0.0909(12) 0.0742(11) 0.0655(9) 0.0155(9) 0.0180(8) 0.0192(8)
C1 0.0479(8) 0.0390(7) 0.0412(7) -0.0015(6) -0.0006(6) -0.0036(6)
C2 0.0624(10) 0.0538(9) 0.0523(9) -0.0022(8) 0.0166(7) -0.0029(7)
C3 0.0577(9) 0.0458(8) 0.0433(8) -0.0022(7) 0.0060(6) -0.0014(6)
C4 0.0669(11) 0.0545(10) 0.0483(9) -0.0002(8) 0.0128(8) 0.0010(8)
C5 0.0443(8) 0.0513(9) 0.0499(8) 0.0028(6) 0.0048(7) 0.0037(7)
C6 0.0464(8) 0.0409(7) 0.0415(8) -0.0002(6) 0.0010(6) -0.0021(6)
C7 0.0479(8) 0.0378(7) 0.0406(7) -0.0003(6) -0.0011(6) -0.0044(6)
C8 0.0576(10) 0.0610(10) 0.0616(10) 0.0137(8) 0.0061(8) 0.0080(8)
C9 0.0508(9) 0.0475(8) 0.0480(8) 0.0000(7) 0.0034(7) 0.0006(7)
C10 0.0670(12) 0.0844(13) 0.0659(11) 0.0050(10) 0.0242(9) 0.0179(10)
C11 0.0863(15) 0.126(2) 0.0683(13) -0.0069(14) 0.0130(11) 0.0065(13)

loop_
_atom_type_symbol
_atom_type_description
_atom_type_scat_dispersion_real
_atom_type_scat_dispersion_imag
_atom_type_scat_source
C C 0.0033 0.0016 'International Tables Vol C Tables 4.2.6.8 and 6.1.1.4'
H H 0.0000 0.0000 'International Tables Vol C Tables 4.2.6.8 and 6.1.1.4'
N N 0.0061 0.0033 'International Tables Vol C Tables 4.2.6.8 and 6.1.1.4'
O O 0.0106 0.0060 'International Tables Vol C Tables 4.2.6.8 and 6.1.1.4'

loop_
_geom_angle_atom_site_label_1
_geom_angle_atom_site_label_2
_geom_angle_atom_site_label_3
_geom_angle
_geom_angle_publ_flag
C9 O2 C10 117.62(13) ?
C2 N1 N2 103.61(12) yes
C7 N2 N1 124.31(12) ?
C7 N2 C1 122.92(12) yes
N1 N2 C1 112.77(12) yes
C5 N4 C1 115.30(13) yes
N4 C1 N2 122.51(13) yes
N4 C1 C3 132.40(14) ?
N2 C1 C3 105.08(13) yes
N1 C2 C3 113.26(14) yes
N1 C2 H2 123.4 ?
C3 C2 H2 123.4 ?
C1 C3 C2 105.28(13) yes
C1 C3 C4 126.19(15) ?
C2 C3 C4 128.51(14) ?
N3 C4 C3 179.0(2) ?
N4 C5 C6 124.91(14) yes
N4 C5 H5 117.5 ?
C6 C5 H5 117.5 ?
C7 C6 C5 119.13(13) yes
C7 C6 C9 120.98(13) ?
C5 C6 C9 119.89(13) ?
N2 C7 C6 115.19(12) yes
N2 C7 C8 116.37(13) ?
C6 C7 C8 128.44(14) ?
C7 C8 H8A 109.5 ?
C7 C8 H8B 109.5 ?
H8A C8 H8B 109.5 ?
C7 C8 H8C 109.5 ?
H8A C8 H8C 109.5 ?
H8B C8 H8C 109.5 ?
O1 C9 O2 123.29(15) ?
O1 C9 C6 125.82(15) ?
O2 C9 C6 110.89(13) ?
O2 C10 C11 109.88(17) ?
O2 C10 H10A 109.7 ?
C11 C10 H10A 109.7 ?
O2 C10 H10B 109.7 ?
C11 C10 H10B 109.7 ?
H10A C10 H10B 108.2 ?
C10 C11 H11A 109.5 ?
C10 C11 H11B 109.5 ?
H11A C11 H11B 109.5 ?
C10 C11 H11C 109.5 ?
H11A C11 H11C 109.5 ?
H11B C11 H11C 109.5 ?

loop_
_geom_bond_atom_site_label_1
_geom_bond_atom_site_label_2
_geom_bond_distance
_geom_bond_publ_flag
O1 C9 1.1942(18) ?
O2 C9 1.3252(19) ?
O2 C10 1.456(2) ?
N1 C2 1.322(2) yes
N1 N2 1.3676(17) yes
N2 C7 1.3627(18) yes
N2 C1 1.3820(18) yes
N4 C5 1.3127(19) yes
N4 C1 1.344(2) yes
N3 C4 1.141(2) ?
C1 C3 1.386(2) yes
C2 C3 1.399(2) yes
C2 H2 0.9300 ?
C3 C4 1.417(2) yes
C5 C6 1.421(2) yes
C5 H5 0.9300 ?
C6 C7 1.375(2) yes
C6 C9 1.488(2) ?
C7 C8 1.488(2) ?
C8 H8A 0.9600 ?
C8 H8B 0.9600 ?
C8 H8C 0.9600 ?
C10 C11 1.471(3) ?
C10 H10A 0.9700 ?
C10 H10B 0.9700 ?
C11 H11A 0.9600 ?
C11 H11B 0.9600 ?
C11 H11C 0.9600 ?

loop_
_geom_hbond_atom_site_label_D
_geom_hbond_atom_site_label_H
_geom_hbond_atom_site_label_A
_geom_hbond_site_symmetry_A
_geom_hbond_distance_DH
_geom_hbond_distance_HA
_geom_hbond_distance_DA
_geom_hbond_angle_DHA
_geom_hbond_publ_flag
C10 H10A N3 3_767 0.97 2.58 3.384(3) 141 yes
C8 H8B O1 1 0.96 2.24 2.885(2) 124 ?
C10 H10B O1 1 0.97 2.31 2.672(2) 101 ?
C5 H5 O2 1 0.93 2.33 2.682(2) 102 ?

loop_
_geom_torsion_atom_site_label_1
_geom_torsion_atom_site_label_2
_geom_torsion_atom_site_label_3
_geom_torsion_atom_site_label_4
_geom_torsion
C2 N1 N2 C7 -179.83(12)
C2 N1 N2 C1 -0.25(16)
C5 N4 C1 N2 -0.5(2)
C5 N4 C1 C3 178.42(15)
C7 N2 C1 N3 -178.57(11)
N1 N2 C1 N3 1.84(19)
C7 N2 C1 C3 179.74(12)
N1 N2 C1 C3 0.15(16)
N2 N1 C2 C3 0.25(17)
N4 C1 C3 C2 -179.02(15)
N2 C1 C3 C2 0.01(15)
N4 C1 C3 C4 -0.4(3)
N2 C1 C3 C4 178.61(14)
N1 C2 C3 C1 -0.17(18)
N1 C2 C3 C4 -178.72(15)
C1 N4 C5 C6 1.0(2)
N4 C5 C6 C7 0.0(2)
N4 C5 C6 C9 -178.99(14)
N1 N2 C7 C6 -178.40(12)
C1 N2 C7 C6 2.05(19)
N1 N2 C7 C8 1.36(19)
C1 N2 C7 C8 -178.19(13)
C5 C6 C7 N2 -1.51(19)
C9 C6 C7 N2 177.49(12)
C5 C6 C7 C8 178.76(14)
C9 C6 C7 C8 -2.2(2)
C10 O2 C9 O1 -2.3(2)
C10 O2 C9 C6 178.03(14)
C7 C6 C9 O1 13.5(2)
C5 C6 C9 O1 -167.47(16)
C7 C6 C9 O2 -166.81(13)
C5 C6 C9 O2 12.2(2)
C9 O2 C10 C11 -96.6(2)

loop_
_cod_related_entry_id
_cod_related_entry_database
_cod_related_entry_code
1 ChemSpider 609116
